data_7133240
loop_
_publ_author_name
'Sun, Qian-Ru'
'Luo, Dan'
'Lv, Yaokang'
'Fang, Wei-Hui'
'Zhang, Jian'

_publ_section_title
;
 Synthesis and photoluminescence properties of polymer chains based on
 pre-designed heterometallic Al<sub>4</sub>Ln<sub>4</sub> molecular rings.
;
_journal_issue 59
_journal_name_full 'Chemical communications (Cambridge, England)'
_journal_page_first 7574
_journal_page_last 7577
_journal_paper_doi 10.1039/d4cc01611d
_journal_volume 60
_journal_year 2024
_chemical_formula_moiety '0.5(C96 H192 Al8 Dy8 N16 O64), C3 H7 N O'
_chemical_formula_sum 'C51 H103 Al4 Dy4 N9 O33'
_chemical_formula_weight 2128.34
_space_group_crystal_system monoclinic
_space_group_IT_number 15
_space_group_name_Hall '-I 2ya'
_space_group_name_H-M_alt 'I 1 2/a 1'
_atom_sites_solution_hydrogens geom
_audit_creation_date 2024-06-03
_audit_creation_method
;
Olex2 1.2
(compiled 2018.05.29 svn.r3508 for OlexSys, GUI svn.r5506)
;
_audit_update_record
;
2024-06-04 deposited with the CCDC.	2024-06-23 downloaded from the CCDC.
;
_cell_angle_alpha 90
_cell_angle_beta 98.946(2)
_cell_angle_gamma 90
_cell_formula_units_Z 4
_cell_length_a 29.1901(9)
_cell_length_b 10.2991(3)
_cell_length_c 27.6382(6)
_cell_measurement_reflns_used 9314
_cell_measurement_temperature 262(2)
_cell_measurement_theta_max 55.5770
_cell_measurement_theta_min 2.6880
_cell_volume 8207.8(4)
_computing_cell_refinement 'CrysAlisPro 1.171.42.85a (Rigaku OD, 2023)'
_computing_data_collection 'CrysAlisPro 1.171.42.85a (Rigaku OD, 2023)'
_computing_data_reduction 'CrysAlisPro 1.171.42.85a (Rigaku OD, 2023)'
_computing_molecular_graphics 'Olex2 (Dolomanov et al., 2009)'
_computing_publication_material 'Olex2 (Dolomanov et al., 2009)'
_computing_structure_refinement 'ShelXL (Sheldrick, 2015)'
_diffrn_ambient_environment N~2~
_diffrn_ambient_temperature 262(2)
_diffrn_detector 'Hybrid Pixel Array Detector'
_diffrn_detector_area_resol_mean 10.0000
_diffrn_detector_type HyPix
_diffrn_measured_fraction_theta_full 0.991
_diffrn_measured_fraction_theta_max 0.991
_diffrn_measurement_details
;
List of Runs (angles in degrees, time in seconds):

  # Type    Start    End  Width  t~exp~   \w     \q     \k     \f   Frames
#--------------------------------------------------------------------------
  1  \w     -7.00  28.00   0.50    0.17    --   -1.17 -99.00  90.00   70
  2  \w     -8.00  28.00   0.50    0.17    --   -1.17 -99.00  30.00   72
  3  \w     -5.00  21.00   0.50    0.17    --   -1.17 -99.00 -60.00   52
  4  \w     92.00 117.00   0.50    0.68    --   67.97 104.00 -57.00   50
  5  \w     88.00 139.00   0.50    0.68    --   67.97 125.00-120.00  102
  6  \w     53.00 128.00   0.50    0.68    --   67.97  57.00 -60.00  150
  7  \w     45.00 139.00   0.50    0.68    --   67.97  57.00 -90.00  188
  8  \w     32.00  86.00   0.50    0.68    --   67.97-104.00-159.00  108
  9  \w      3.00  45.00   0.50    0.68    --   67.97 -38.00 120.00   84
 10  \w     47.00  73.00   0.50    0.17    --   -1.17  57.00-150.00   52
 11  \w    -21.00  15.00   0.50    0.17    --   -1.17  57.00-150.00   72
 12  \w   -103.00 -13.00   0.50    0.68    --  -70.31 104.00 -57.00  180
 13  \w    -70.00 -23.00   0.50    0.68    --  -70.31  38.00-120.00   94
 14  \w   -119.00 -92.00   0.50    0.68    --  -70.31-104.00-159.00   54
 15  \w   -126.00-100.00   0.50    0.68    --  -70.31 -99.00 -90.00   52
 16  \w   -143.00-105.00   0.50    0.68    --  -70.31 -99.00  60.00   76
 17  \w   -146.00 -88.00   0.50    0.68    --  -70.31 -99.00  90.00  116
;
_diffrn_measurement_device 'four-circle diffractometer'
_diffrn_measurement_device_type 'ROD, Synergy Custom system, HyPix'
_diffrn_measurement_method '\w scans'
_diffrn_orient_matrix_type 'CrysAlisPro convention (1999,Acta A55,543-557)'
_diffrn_orient_matrix_UB_11 -0.0277702000
_diffrn_orient_matrix_UB_12 0.0389150000
_diffrn_orient_matrix_UB_13 0.0314870000
_diffrn_orient_matrix_UB_21 0.0186944000
_diffrn_orient_matrix_UB_22 0.1188646000
_diffrn_orient_matrix_UB_23 0.0009801000
_diffrn_orient_matrix_UB_31 -0.0322030000
_diffrn_orient_matrix_UB_32 0.0355451000
_diffrn_orient_matrix_UB_33 -0.0375921000
_diffrn_radiation_monochromator mirror
_diffrn_radiation_probe x-ray
_diffrn_radiation_type GaK\a
_diffrn_radiation_wavelength 1.3405
_diffrn_reflns_av_R_equivalents 0.1070
_diffrn_reflns_av_unetI/netI 0.0886
_diffrn_reflns_Laue_measured_fraction_full 0.991
_diffrn_reflns_Laue_measured_fraction_max 0.991
_diffrn_reflns_limit_h_max 33
_diffrn_reflns_limit_h_min -34
_diffrn_reflns_limit_k_max 12
_diffrn_reflns_limit_k_min -12
_diffrn_reflns_limit_l_max 28
_diffrn_reflns_limit_l_min -32
_diffrn_reflns_number 22955
_diffrn_reflns_point_group_measured_fraction_full 0.991
_diffrn_reflns_point_group_measured_fraction_max 0.991
_diffrn_reflns_theta_full 52.923
_diffrn_reflns_theta_max 52.923
_diffrn_reflns_theta_min 2.665
_diffrn_source 'micro-focus metaljet'
_exptl_absorpt_coefficient_mu 19.588
_exptl_absorpt_correction_T_max 1.00000
_exptl_absorpt_correction_T_min 0.23553
_exptl_absorpt_correction_type multi-scan
_exptl_absorpt_process_details
;
CrysAlisPro 1.171.42.85a (Rigaku Oxford Diffraction, 2023)
Empirical absorption correction using spherical harmonics,
implemented in SCALE3 ABSPACK scaling algorithm.
;
_exptl_crystal_colour 'metallic light colourless'
_exptl_crystal_colour_lustre metallic
_exptl_crystal_colour_modifier light
_exptl_crystal_colour_primary colourless
_exptl_crystal_density_diffrn 1.722
_exptl_crystal_description block
_exptl_crystal_F_000 4208
_exptl_crystal_size_max 0.1
_exptl_crystal_size_mid 0.05
_exptl_crystal_size_min 0.05
_refine_diff_density_max 2.053
_refine_diff_density_min -1.282
_refine_diff_density_rms 0.202
_refine_ls_extinction_method none
_refine_ls_goodness_of_fit_ref 0.933
_refine_ls_hydrogen_treatment constr
_refine_ls_matrix_type full
_refine_ls_number_parameters 484
_refine_ls_number_reflns 7185
_refine_ls_number_restraints 98
_refine_ls_restrained_S_all 0.931
_refine_ls_R_factor_all 0.0912
_refine_ls_R_factor_gt 0.0676
_refine_ls_shift/su_max 0.001
_refine_ls_shift/su_mean 0.000
_refine_ls_structure_factor_coef Fsqd
_refine_ls_weighting_details 'w=1/[\s^2^(Fo^2^)+(0.1421P)^2^] where P=(Fo^2^+2Fc^2^)/3'
_refine_ls_weighting_scheme calc
_refine_ls_wR_factor_gt 0.1759
_refine_ls_wR_factor_ref 0.1919
_reflns_Friedel_coverage 0.000
_reflns_number_gt 5323
_reflns_number_total 7185
_reflns_threshold_expression 'I > 2\s(I)'
_cod_data_source_file d4cc01611d2.cif
_cod_data_source_block AlOC-195-Dy
_cod_depositor_comments 'Adding full bibliography for 7133236--7133243.cif.'
_cod_database_code 7133240
_shelx_shelxl_version_number 2018/3
_chemical_oxdiff_formula 'Al Dy C H O N'
_shelx_space_group_comment
;
The symmetry employed for this shelxl refinement is uniquely defined
by the following loop, which should always be used as a source of
symmetry information in preference to the above space-group names.
They are only intended as comments.
;
_shelx_estimated_absorpt_t_max 0.441
_shelx_estimated_absorpt_t_min 0.245
_reflns_odcompleteness_completeness 99.12
_reflns_odcompleteness_iscentric 1
_reflns_odcompleteness_theta 53.78
_olex2_refinement_description
;
1. Fixed Uiso
 At 1.2 times of:
  All C(H) groups, All C(H,H) groups
 At 1.5 times of:
  All C(H,H,H) groups
2. Restrained distances
 C2-O2
 1.4 with sigma of 0.01
3. Restrained planarity
 C2, N1, C3, C10
 with sigma of 0.1
4. Uiso/Uaniso restraints and constraints
Uanis(O007) \\sim Ueq: with sigma of 0.01 and sigma for terminal atoms of 0.02
Uanis(C10) \\sim Ueq, Uanis(C3) \\sim Ueq, Uanis(N1) \\sim Ueq: with sigma of
0.1 and sigma for terminal atoms of 0.2
Uanis(N1) \\sim Ueq, Uanis(C10) \\sim Ueq, Uanis(C3) \\sim Ueq: with sigma of
0.01 and sigma for terminal atoms of 0.02
Uanis(C2) \\sim Ueq: with sigma of 0.01 and sigma for terminal atoms of 0.02
Uanis(C017) \\sim Ueq: with sigma of 0.01 and sigma for terminal atoms of 0.02
Uanis(O2) \\sim Ueq: with sigma of 0.01 and sigma for terminal atoms of 0.02
5. Rigid body (RIGU) restrains
 O00B, O00D, N00O, C00Z, H00T, H00U, C013, H01E, C019, H01M, H01N, C01B, H01R,
 H01S, C01D, H01W, H01X, H01Y, N1, C3, H3A, H3B, H3C, C10, H10A, H10B, H10C, C2
 with sigma for 1-2 distances of 0.001 and sigma for 1-3 distances of 0.001
6. Others
 Fixed Sof: N1(0.5) C3(0.5) H3A(0.5) H3B(0.5) H3C(0.5) C10(0.5) H10A(0.5)
 H10B(0.5) H10C(0.5) C2(0.5) H2(0.5) O2(0.5)
7.a Secondary CH2 refined with riding coordinates:
 C00P(H00A,H00B), C00R(H00C,H00D), C00T(H00E,H00F), C00U(H00G,H00H), C00V(H00I,
 H00J), C00X(H00N,H00O), C00Y(H00P,H00R), C00Z(H00T,H00U), C011(H01A,H01B),
 C012(H01C,H01D), C013(H01E,H01F), C015(H01G,H01H), C016(H01I,H01J), C017(H01K,
 H01L), C019(H01M,H01N), C01B(H01R,H01S)
7.b Aromatic/amide H refined with riding coordinates:
 C00Q(H00Q), C00S(H00S), C010(H010), C014(H014), C2(H2)
7.c Idealised Me refined as rotating group:
 C00W(H00K,H00L,H00M), C01A(H01O,H01P,H01Q), C01C(H01T,H01U,H01V), C01D(H01W,
 H01X,H01Y), C3(H3A,H3B,H3C), C10(H10A,H10B,H10C)
;
_smtbx_masks_void_probe_radius 1.2
_smtbx_masks_void_truncation_radius 1.2
_olex2_submission_special_instructions 'No special instructions were received'
_oxdiff_exptl_absorpt_empirical_details
;
Empirical correction (ABSPACK) includes:
- Absorption correction using spherical harmonics
- Frame scaling
;
_oxdiff_exptl_absorpt_empirical_full_max 5.116
_oxdiff_exptl_absorpt_empirical_full_min 0.138

loop_
_space_group_symop_operation_xyz
'x, y, z'
'-x+1/2, y, -z'
'x+1/2, y+1/2, z+1/2'
'-x+1, y+1/2, -z+1/2'
'-x, -y, -z'
'x-1/2, -y, z'
'-x+1/2, -y+1/2, -z+1/2'
'x, -y+1/2, z+1/2'

loop_
_atom_site_label
_atom_site_type_symbol
_atom_site_fract_x
_atom_site_fract_y
_atom_site_fract_z
_atom_site_U_iso_or_equiv
_atom_site_adp_type
_atom_site_occupancy
_atom_site_site_symmetry_order
_atom_site_calc_flag
_atom_site_refinement_flags_posn
_atom_site_refinement_flags_adp
_atom_site_refinement_flags_occupancy
_atom_site_disorder_assembly
_atom_site_disorder_group
Dy01 Dy 0.31420(2) 0.62800(5) 0.36335(2) 0.03898(19) Uani 1 1 d . . . . .
Dy02 Dy 0.12313(2) 0.47685(5) 0.41257(2) 0.0464(2) Uani 1 1 d . . . . .
Al03 Al 0.37832(10) 0.5358(3) 0.46919(9) 0.0457(7) Uani 1 1 d . . . . .
Al04 Al 0.19828(10) 0.5703(3) 0.33963(9) 0.0440(7) Uani 1 1 d . . . . .
O05 O 0.3588(2) 0.4599(6) 0.4080(2) 0.0455(16) Uani 1 1 d . . . . .
O006 O 0.2532(2) 0.4994(6) 0.3237(2) 0.0452(16) Uani 1 1 d . . . . .
O007 O 0.3940(3) 0.6206(7) 0.5291(2) 0.0517(17) Uani 1 1 d . U . . .
O008 O 0.1530(2) 0.4275(7) 0.4931(2) 0.0500(16) Uani 1 1 d . . . . .
O009 O 0.2393(2) 0.6926(6) 0.3706(2) 0.0474(16) Uani 1 1 d . . . . .
O00A O 0.3292(2) 0.6435(7) 0.4461(2) 0.0503(17) Uani 1 1 d . . . . .
O00B O 0.3557(2) 0.6364(7) 0.6402(2) 0.0506(16) Uani 1 1 d . U . . .
O00C O 0.3916(3) 0.7007(7) 0.3665(2) 0.0559(18) Uani 1 1 d . . . . .
O00D O 0.4404(3) 0.3672(8) 0.5623(3) 0.063(2) Uani 1 1 d . U . . .
O00E O 0.1887(3) 0.7588(8) 0.2090(2) 0.061(2) Uani 1 1 d . . . . .
O00F O 0.1958(3) 0.4654(8) 0.3934(2) 0.058(2) Uani 1 1 d . . . . .
O00G O 0.1609(3) 0.4430(8) 0.2962(2) 0.063(2) Uani 1 1 d . . . . .
O00H O 0.4324(3) 0.4185(9) 0.4831(2) 0.063(2) Uani 1 1 d . . . . .
O00I O 0.4241(3) 0.6412(9) 0.4426(3) 0.071(2) Uani 1 1 d . . . . .
N00J N 0.3428(3) 0.4520(9) 0.3050(3) 0.050(2) Uani 1 1 d . . . . .
O00K O 0.1023(3) 0.3815(8) 0.3343(3) 0.069(2) Uani 1 1 d . . . . .
N00L N 0.3092(4) 0.8739(8) 0.3965(4) 0.065(3) Uani 1 1 d . . . . .
O00M O 0.1894(3) 0.6847(9) 0.2832(3) 0.069(2) Uani 1 1 d . . . . .
N00N N 0.1577(4) 0.2336(9) 0.4234(3) 0.065(3) Uani 1 1 d . . . . .
N00O N 0.4476(4) 0.6273(11) 0.6223(3) 0.073(2) Uani 1 1 d . U . . .
C00P C 0.2591(4) 0.4008(11) 0.2913(4) 0.056(3) Uani 1 1 d . . . . .
H00A H 0.232131 0.396408 0.266005 0.067 Uiso 1 1 calc R . . . .
H00B H 0.261844 0.318508 0.308580 0.067 Uiso 1 1 calc R . . . .
C00Q C 0.1252(4) 0.3837(12) 0.2998(4) 0.064(3) Uani 1 1 d . . . . .
H00Q H 0.113573 0.332873 0.272841 0.077 Uiso 1 1 calc R . . . .
C00R C 0.3859(4) 0.3768(12) 0.3831(4) 0.064(3) Uani 1 1 d . . . . .
H00C H 0.394621 0.299982 0.402646 0.076 Uiso 1 1 calc R . . . .
H00D H 0.413966 0.421134 0.377687 0.076 Uiso 1 1 calc R . . . .
C00S C 0.4526(4) 0.3670(13) 0.5210(4) 0.068(4) Uani 1 1 d . . . . .
H00S H 0.479933 0.323159 0.518384 0.082 Uiso 1 1 calc R . . . .
C00T C 0.3007(4) 0.4221(13) 0.2686(4) 0.063(3) Uani 1 1 d . . . . .
H00E H 0.294957 0.493503 0.245559 0.075 Uiso 1 1 calc R . . . .
H00F H 0.306555 0.345042 0.250355 0.075 Uiso 1 1 calc R . . . .
C00U C 0.3583(5) 0.3390(12) 0.3353(4) 0.068(3) Uani 1 1 d . . . . .
H00G H 0.377039 0.283700 0.317718 0.082 Uiso 1 1 calc R . . . .
H00H H 0.331471 0.289302 0.341152 0.082 Uiso 1 1 calc R . . . .
C00V C 0.2263(4) 0.8198(12) 0.3822(4) 0.067(3) Uani 1 1 d . . . . .
H00I H 0.221361 0.822505 0.416094 0.080 Uiso 1 1 calc R . . . .
H00J H 0.197265 0.842244 0.361775 0.080 Uiso 1 1 calc R . . . .
C00W C 0.3793(5) 0.4949(14) 0.2792(5) 0.075(4) Uani 1 1 d . . . . .
H00K H 0.373514 0.582823 0.268447 0.112 Uiso 1 1 calc GR . . . .
H00L H 0.380404 0.439940 0.251392 0.112 Uiso 1 1 calc GR . . . .
H00M H 0.408484 0.490615 0.300753 0.112 Uiso 1 1 calc GR . . . .
C00X C 0.2620(5) 0.9162(12) 0.3747(5) 0.069(3) Uani 1 1 d . . . . .
H00N H 0.255074 0.998192 0.389254 0.083 Uiso 1 1 calc R . . . .
H00O H 0.261140 0.930249 0.339860 0.083 Uiso 1 1 calc R . . . .
C00Y C 0.1688(5) 0.3034(13) 0.5085(4) 0.079(4) Uani 1 1 d . . . . .
H00P H 0.157567 0.282988 0.538916 0.095 Uiso 1 1 calc R . . . .
H00R H 0.202375 0.304287 0.515230 0.095 Uiso 1 1 calc R . . . .
C00Z C 0.3904(5) 0.7090(17) 0.6706(5) 0.090(4) Uani 1 1 d . U . . .
H00T H 0.377691 0.793548 0.676587 0.108 Uiso 1 1 calc R U . . .
H00U H 0.397586 0.665198 0.701922 0.108 Uiso 1 1 calc R U . . .
C010 C 0.4227(4) 0.6942(13) 0.4008(5) 0.071(4) Uani 1 1 d . . . . .
H010 H 0.450074 0.734475 0.395777 0.086 Uiso 1 1 calc R . . . .
C011 C 0.3073(5) 0.7425(13) 0.4700(4) 0.072(4) Uani 1 1 d . . . . .
H01A H 0.318615 0.740888 0.504940 0.087 Uiso 1 1 calc R . . . .
H01B H 0.274011 0.728560 0.465158 0.087 Uiso 1 1 calc R . . . .
C012 C 0.3176(6) 0.8665(13) 0.4497(5) 0.091(5) Uani 1 1 d . . . . .
H01C H 0.349982 0.886713 0.460977 0.109 Uiso 1 1 calc R . . . .
H01D H 0.299160 0.932697 0.462584 0.109 Uiso 1 1 calc R . . . .
C013 C 0.4244(5) 0.7276(14) 0.5409(4) 0.081(4) Uani 1 1 d . U . . .
H01E H 0.407124 0.800320 0.551196 0.098 Uiso 1 1 calc R U . . .
H01F H 0.437088 0.753823 0.511969 0.098 Uiso 1 1 calc R . . . .
C014 C 0.1947(7) 0.6822(16) 0.2422(5) 0.100(5) Uani 1 1 d . . . . .
H014 H 0.206123 0.603004 0.233144 0.120 Uiso 1 1 calc R . . . .
C015 C 0.2060(5) 0.2450(13) 0.4122(7) 0.091(5) Uani 1 1 d . . . . .
H01G H 0.206381 0.214311 0.379053 0.109 Uiso 1 1 calc R . . . .
H01H H 0.226009 0.188209 0.434152 0.109 Uiso 1 1 calc R . . . .
C016 C 0.1542(7) 0.2039(14) 0.4737(5) 0.097(5) Uani 1 1 d . . . . .
H01I H 0.122100 0.182877 0.475647 0.117 Uiso 1 1 calc R . . . .
H01J H 0.172471 0.126769 0.483157 0.117 Uiso 1 1 calc R . . . .
C017 C 0.2260(5) 0.3795(15) 0.4166(6) 0.087(4) Uani 1 1 d . U . . .
H01K H 0.233478 0.402927 0.450940 0.104 Uiso 1 1 calc R . . . .
H01L H 0.254475 0.381693 0.402560 0.104 Uiso 1 1 calc R . . . .
C019 C 0.4627(5) 0.6932(17) 0.5805(4) 0.087(3) Uani 1 1 d . U . . .
H01M H 0.484346 0.637472 0.567051 0.105 Uiso 1 1 calc R U . . .
H01N H 0.479068 0.771972 0.592020 0.105 Uiso 1 1 calc R U . . .
C01A C 0.3432(6) 0.9696(13) 0.3817(7) 0.106(6) Uani 1 1 d . . . . .
H01O H 0.374047 0.945575 0.396273 0.159 Uiso 1 1 calc GR . . . .
H01P H 0.336267 1.054829 0.392559 0.159 Uiso 1 1 calc GR . . . .
H01Q H 0.341070 0.969478 0.346650 0.159 Uiso 1 1 calc GR . . . .
C01B C 0.4305(5) 0.7267(17) 0.6521(5) 0.098(4) Uani 1 1 d . U . . .
H01R H 0.454737 0.743224 0.679558 0.118 Uiso 1 1 calc R U . . .
H01S H 0.426878 0.805492 0.632641 0.118 Uiso 1 1 calc R U . . .
C01C C 0.1333(9) 0.1322(14) 0.3916(7) 0.134(8) Uani 1 1 d . . . . .
H01T H 0.100486 0.139747 0.391507 0.200 Uiso 1 1 calc GR . . . .
H01U H 0.143637 0.048192 0.403746 0.200 Uiso 1 1 calc GR . . . .
H01V H 0.139825 0.142696 0.358833 0.200 Uiso 1 1 calc GR . . . .
C01D C 0.4871(5) 0.563(2) 0.6505(5) 0.108(5) Uani 1 1 d . U . . .
H01W H 0.476478 0.500208 0.671965 0.163 Uiso 1 1 calc GR U . . .
H01X H 0.506255 0.626067 0.669605 0.163 Uiso 1 1 calc GR U . . .
H01Y H 0.504739 0.519970 0.628714 0.163 Uiso 1 1 calc GR U . . .
N1 N 0.4834(8) 0.895(2) 0.3003(6) 0.080(5) Uani 0.5 1 d . U P B .
C3 C 0.4779(12) 0.766(3) 0.2960(11) 0.095(7) Uani 0.5 1 d . U P . .
H3A H 0.491948 0.724860 0.325685 0.142 Uiso 0.5 1 calc GR U P . .
H3B H 0.492308 0.735810 0.269171 0.142 Uiso 0.5 1 calc GR U P . .
H3C H 0.445382 0.746069 0.289849 0.142 Uiso 0.5 1 calc GR U P . .
C10 C 0.5301(11) 0.936(4) 0.2944(13) 0.109(8) Uani 0.5 1 d . U P . .
H10A H 0.543849 0.870821 0.276204 0.163 Uiso 0.5 1 calc GR U P . .
H10B H 0.548575 0.946156 0.326020 0.163 Uiso 0.5 1 calc GR U P . .
H10C H 0.528446 1.016523 0.277012 0.163 Uiso 0.5 1 calc GR U P . .
C2 C 0.4504(11) 0.963(3) 0.3075(9) 0.084(6) Uani 0.5 1 d D U P . .
H2 H 0.422462 0.925677 0.312282 0.101 Uiso 0.5 1 calc R . P A .
O2 O 0.4556(12) 1.098(3) 0.3082(13) 0.183(13) Uani 0.5 1 d D U P B 2

loop_
_atom_site_aniso_label
_atom_site_aniso_U_11
_atom_site_aniso_U_22
_atom_site_aniso_U_33
_atom_site_aniso_U_23
_atom_site_aniso_U_13
_atom_site_aniso_U_12
Dy01 0.0497(3) 0.0417(3) 0.0288(3) 0.00018(18) 0.01640(19) -0.0008(2)
Dy02 0.0501(3) 0.0612(4) 0.0315(3) -0.0001(2) 0.0175(2) -0.0035(2)
Al03 0.0527(18) 0.0576(19) 0.0294(13) 0.0012(12) 0.0145(12) -0.0010(14)
Al04 0.0474(17) 0.0569(18) 0.0317(13) 0.0052(13) 0.0185(11) 0.0003(13)
O05 0.069(4) 0.045(4) 0.026(3) -0.002(3) 0.014(3) 0.011(3)
O006 0.054(4) 0.043(4) 0.042(3) -0.012(3) 0.019(3) -0.006(3)
O007 0.066(4) 0.057(4) 0.034(3) -0.002(3) 0.012(3) -0.009(3)
O008 0.060(4) 0.060(4) 0.035(3) 0.003(3) 0.023(3) 0.007(4)
O009 0.052(4) 0.040(4) 0.053(4) -0.005(3) 0.019(3) 0.007(3)
O00A 0.059(4) 0.056(4) 0.037(3) -0.004(3) 0.010(3) 0.015(3)
O00B 0.054(4) 0.055(4) 0.048(4) -0.007(3) 0.024(3) 0.002(3)
O00C 0.055(5) 0.073(5) 0.038(3) 0.005(4) 0.005(3) -0.012(4)
O00D 0.064(5) 0.080(6) 0.050(4) 0.005(4) 0.024(4) 0.014(4)
O00E 0.074(5) 0.074(5) 0.040(4) 0.024(4) 0.019(3) 0.004(4)
O00F 0.055(4) 0.082(6) 0.043(4) 0.022(4) 0.019(3) 0.008(4)
O00G 0.066(5) 0.085(6) 0.041(4) -0.015(4) 0.019(3) -0.014(4)
O00H 0.057(5) 0.095(6) 0.040(4) 0.001(4) 0.010(3) 0.024(4)
O00I 0.070(5) 0.100(7) 0.044(4) 0.009(4) 0.012(4) -0.024(4)
N00J 0.063(6) 0.060(6) 0.032(4) -0.001(4) 0.021(4) 0.000(4)
O00K 0.076(6) 0.086(6) 0.049(4) -0.010(4) 0.020(4) -0.020(4)
N00L 0.084(7) 0.037(5) 0.074(7) -0.006(4) 0.013(5) 0.002(5)
O00M 0.074(5) 0.094(6) 0.045(4) 0.024(4) 0.025(3) 0.010(5)
N00N 0.091(8) 0.059(6) 0.054(5) -0.005(5) 0.037(5) 0.010(5)
N00O 0.062(5) 0.116(7) 0.042(4) -0.013(4) 0.014(3) -0.015(4)
C00P 0.048(6) 0.046(6) 0.074(7) -0.015(5) 0.007(5) -0.002(5)
C00Q 0.078(9) 0.076(9) 0.041(6) -0.018(5) 0.018(5) -0.018(7)
C00R 0.077(8) 0.072(8) 0.044(6) -0.005(5) 0.012(5) 0.025(6)
C00S 0.069(8) 0.099(10) 0.039(6) -0.005(6) 0.016(5) 0.021(7)
C00T 0.069(7) 0.079(8) 0.044(6) -0.025(6) 0.022(5) -0.005(6)
C00U 0.100(10) 0.061(7) 0.047(6) -0.006(6) 0.023(6) 0.031(7)
C00V 0.076(8) 0.065(8) 0.065(7) 0.001(6) 0.026(6) 0.009(6)
C00W 0.076(9) 0.095(10) 0.066(8) -0.024(7) 0.048(7) -0.011(7)
C00X 0.099(10) 0.044(7) 0.073(8) -0.012(6) 0.043(7) -0.011(7)
C00Y 0.116(12) 0.068(9) 0.055(7) -0.001(6) 0.019(7) 0.038(8)
C00Z 0.072(5) 0.113(10) 0.089(7) -0.044(7) 0.029(4) -0.024(5)
C010 0.063(8) 0.084(9) 0.076(8) 0.004(7) 0.038(7) -0.024(7)
C011 0.098(9) 0.076(9) 0.045(6) -0.025(6) 0.017(6) 0.029(7)
C012 0.139(14) 0.058(9) 0.073(9) -0.038(7) 0.005(8) 0.010(8)
C013 0.104(8) 0.086(9) 0.053(5) -0.008(5) 0.009(5) -0.040(7)
C014 0.171(16) 0.081(10) 0.057(8) 0.015(8) 0.045(9) 0.030(10)
C015 0.072(9) 0.065(9) 0.141(13) -0.025(9) 0.033(9) 0.006(7)
C016 0.163(16) 0.062(9) 0.078(9) 0.010(7) 0.049(9) 0.024(9)
C017 0.079(7) 0.094(8) 0.093(8) 0.022(6) 0.029(6) 0.003(6)
C019 0.093(7) 0.120(9) 0.050(4) -0.009(5) 0.015(4) -0.036(6)
C01A 0.115(13) 0.044(8) 0.167(17) 0.002(9) 0.044(12) -0.017(8)
C01B 0.072(5) 0.141(8) 0.087(7) -0.055(6) 0.027(5) -0.036(5)
C01C 0.23(2) 0.053(10) 0.114(14) -0.021(9) 0.014(14) -0.009(11)
C01D 0.073(7) 0.180(13) 0.072(8) 0.017(7) 0.009(5) -0.001(7)
N1 0.081(7) 0.085(7) 0.073(9) 0.004(6) 0.014(6) -0.004(5)
C3 0.115(12) 0.086(7) 0.093(15) 0.000(8) 0.041(12) -0.007(7)
C10 0.087(7) 0.105(11) 0.138(18) 0.011(14) 0.031(10) -0.006(8)
C2 0.083(8) 0.092(8) 0.078(10) -0.005(7) 0.011(7) -0.001(6)
O2 0.163(18) 0.19(2) 0.19(2) -0.020(16) -0.001(15) 0.024(16)

loop_
_atom_type_symbol
_atom_type_description
_atom_type_scat_dispersion_real
_atom_type_scat_dispersion_imag
_atom_type_scat_source
C C 0.0147 0.0070 'International Tables Vol C Tables 4.2.6.8 and 6.1.1.4'
H H 0.0000 0.0000 'International Tables Vol C Tables 4.2.6.8 and 6.1.1.4'
Al Al 0.1763 0.1843 'International Tables Vol C Tables 4.2.6.8 and 6.1.1.4'
Dy Dy -5.8843 12.3930 'International Tables Vol C Tables 4.2.6.8 and 6.1.1.4'
N N 0.0253 0.0135 'International Tables Vol C Tables 4.2.6.8 and 6.1.1.4'
O O 0.0412 0.0250 'International Tables Vol C Tables 4.2.6.8 and 6.1.1.4'

loop_
_geom_angle_atom_site_label_1
_geom_angle_atom_site_label_2
_geom_angle_atom_site_label_3
_geom_angle
_geom_angle_site_symmetry_1
_geom_angle_site_symmetry_3
_geom_angle_publ_flag
Al03 Dy01 Al04 121.49(7) . . ?
O05 Dy01 Al03 32.83(15) . . ?
O05 Dy01 Al04 114.75(18) . . ?
O05 Dy01 N00J 67.7(2) . . ?
O05 Dy01 N00L 123.8(3) . . ?
O006 Dy01 Al03 121.76(17) . . ?
O006 Dy01 Al04 31.93(16) . . ?
O006 Dy01 O05 98.3(2) . . ?
O006 Dy01 O00C 147.7(2) . . ?
O006 Dy01 N00J 67.5(2) . . ?
O006 Dy01 N00L 127.5(3) . . ?
O009 Dy01 Al03 114.22(17) . . ?
O009 Dy01 Al04 31.19(17) . . ?
O009 Dy01 O05 127.3(2) . . ?
O009 Dy01 O006 63.0(2) . . ?
O009 Dy01 O00C 144.2(3) . . ?
O009 Dy01 N00J 129.7(3) . . ?
O009 Dy01 N00L 66.5(3) . . ?
O00A Dy01 Al03 31.36(17) . . ?
O00A Dy01 Al04 103.74(19) . . ?
O00A Dy01 O05 61.7(2) . . ?
O00A Dy01 O006 121.6(2) . . ?
O00A Dy01 O009 85.9(2) . . ?
O00A Dy01 O00C 84.6(2) . . ?
O00A Dy01 O00E 144.6(3) . 7_565 ?
O00A Dy01 N00J 129.3(2) . . ?
O00A Dy01 N00L 66.7(3) . . ?
O00C Dy01 Al03 69.98(17) . . ?
O00C Dy01 Al04 167.98(18) . . ?
O00C Dy01 O05 76.7(2) . . ?
O00C Dy01 N00J 81.4(3) . . ?
O00C Dy01 N00L 78.1(3) . . ?
O00E Dy01 Al03 147.1(2) 7_565 . ?
O00E Dy01 Al04 91.2(2) 7_565 . ?
O00E Dy01 O05 139.3(2) 7_565 . ?
O00E Dy01 O006 87.6(3) 7_565 . ?
O00E Dy01 O009 91.3(2) 7_565 . ?
O00E Dy01 O00C 77.2(3) 7_565 . ?
O00E Dy01 N00J 77.9(3) 7_565 . ?
O00E Dy01 N00L 79.9(3) 7_565 . ?
N00J Dy01 Al03 98.73(19) . . ?
N00J Dy01 Al04 99.3(2) . . ?
N00J Dy01 N00L 152.5(3) . . ?
N00L Dy01 Al03 91.2(2) . . ?
N00L Dy01 Al04 97.1(2) . . ?
Al03 Dy02 Al04 130.45(7) 2_556 . ?
O007 Dy02 Al03 32.59(17) 2_556 2_556 ?
O007 Dy02 Al04 118.15(19) 2_556 . ?
O007 Dy02 O008 63.8(2) 2_556 . ?
O007 Dy02 O00B 95.3(2) 2_556 2_556 ?
O007 Dy02 O00D 80.5(3) 2_556 2_556 ?
O007 Dy02 O00K 148.7(3) 2_556 . ?
O007 Dy02 N00N 129.6(2) 2_556 . ?
O007 Dy02 N00O 68.7(3) 2_556 2_556 ?
O008 Dy02 Al03 32.64(17) . 2_556 ?
O008 Dy02 Al04 117.24(17) . . ?
O008 Dy02 O00B 131.0(3) . 2_556 ?
O008 Dy02 O00D 79.0(3) . 2_556 ?
O008 Dy02 O00K 142.3(3) . . ?
O008 Dy02 N00N 67.2(3) . . ?
O008 Dy02 N00O 129.5(3) . 2_556 ?
O00B Dy02 Al03 121.87(18) 2_556 2_556 ?
O00B Dy02 Al04 33.03(17) 2_556 . ?
O00B Dy02 O00D 144.3(3) 2_556 2_556 ?
O00B Dy02 O00K 77.1(3) 2_556 . ?
O00B Dy02 N00N 126.1(2) 2_556 . ?
O00B Dy02 N00O 68.1(3) 2_556 2_556 ?
O00D Dy02 Al03 70.66(18) 2_556 2_556 ?
O00D Dy02 Al04 158.78(18) 2_556 . ?
O00D Dy02 N00N 79.7(3) 2_556 . ?
O00D Dy02 N00O 77.5(3) 2_556 2_556 ?
O00F Dy02 Al03 113.19(19) . 2_556 ?
O00F Dy02 Al04 31.66(18) . . ?
O00F Dy02 O007 120.7(3) . 2_556 ?
O00F Dy02 O008 89.2(2) . . ?
O00F Dy02 O00B 62.9(2) . 2_556 ?
O00F Dy02 O00D 148.0(3) . 2_556 ?
O00F Dy02 O00K 83.2(3) . . ?
O00F Dy02 N00N 68.3(3) . . ?
O00F Dy02 N00O 130.6(3) . 2_556 ?
O00K Dy02 Al03 158.7(2) . 2_556 ?
O00K Dy02 Al04 70.60(19) . . ?
O00K Dy02 O00D 88.2(3) . 2_556 ?
O00K Dy02 N00N 75.8(3) . . ?
O00K Dy02 N00O 80.5(3) . 2_556 ?
N00N Dy02 Al03 97.03(19) . 2_556 ?
N00N Dy02 Al04 93.7(2) . . ?
N00O Dy02 Al03 97.1(2) 2_556 2_556 ?
N00O Dy02 Al04 99.2(2) 2_556 . ?
N00O Dy02 N00N 147.4(4) 2_556 . ?
Dy02 Al03 Dy01 144.74(10) 2_556 . ?
O05 Al03 Dy01 43.9(2) . . ?
O05 Al03 Dy02 139.7(2) . 2_556 ?
O05 Al03 O00H 92.4(3) . . ?
O05 Al03 O00I 91.3(3) . . ?
O007 Al03 Dy01 131.9(3) . . ?
O007 Al03 Dy02 41.7(2) . 2_556 ?
O007 Al03 O05 175.5(4) . . ?
O007 Al03 O00H 92.1(3) . . ?
O007 Al03 O00I 89.2(3) . . ?
O008 Al03 Dy01 113.7(2) 2_556 . ?
O008 Al03 Dy02 42.2(2) 2_556 2_556 ?
O008 Al03 O05 98.5(3) 2_556 . ?
O008 Al03 O007 81.8(3) 2_556 . ?
O008 Al03 O00H 88.5(3) 2_556 . ?
O008 Al03 O00I 165.7(4) 2_556 . ?
O00A Al03 Dy01 39.7(2) . . ?
O00A Al03 Dy02 108.8(2) . 2_556 ?
O00A Al03 O05 80.0(3) . . ?
O00A Al03 O007 95.5(3) . . ?
O00A Al03 O008 97.5(3) . 2_556 ?
O00A Al03 O00H 170.9(3) . . ?
O00A Al03 O00I 94.3(4) . . ?
O00H Al03 Dy01 131.5(2) . . ?
O00H Al03 Dy02 80.2(2) . 2_556 ?
O00I Al03 Dy01 80.6(2) . . ?
O00I Al03 Dy02 125.8(2) . 2_556 ?
O00I Al03 O00H 80.7(4) . . ?
Dy02 Al04 Dy01 131.40(8) . . ?
O006 Al04 Dy01 41.5(2) . . ?
O006 Al04 Dy02 134.0(2) . . ?
O006 Al04 O00B 176.2(3) . 2_556 ?
O006 Al04 O00G 90.6(3) . . ?
O006 Al04 O00M 93.5(3) . . ?
O009 Al04 Dy01 40.5(2) . . ?
O009 Al04 Dy02 110.8(2) . . ?
O009 Al04 O006 81.9(3) . . ?
O009 Al04 O00B 97.4(3) . 2_556 ?
O009 Al04 O00G 169.4(3) . . ?
O009 Al04 O00M 87.4(4) . . ?
O00B Al04 Dy01 137.4(3) 2_556 . ?
O00B Al04 Dy02 42.8(2) 2_556 . ?
O00B Al04 O00G 90.6(3) 2_556 . ?
O00B Al04 O00M 90.3(3) 2_556 . ?
O00F Al04 Dy01 96.3(2) . . ?
O00F Al04 Dy02 40.1(2) . . ?
O00F Al04 O006 95.9(3) . . ?
O00F Al04 O009 97.4(3) . . ?
O00F Al04 O00B 80.4(3) . 2_556 ?
O00F Al04 O00G 90.8(4) . . ?
O00F Al04 O00M 169.9(4) . . ?
O00G Al04 Dy01 132.1(3) . . ?
O00G Al04 Dy02 79.8(2) . . ?
O00M Al04 Dy01 93.1(3) . . ?
O00M Al04 Dy02 129.9(3) . . ?
O00M Al04 O00G 85.6(4) . . ?
Al03 O05 Dy01 103.3(3) . . ?
C00R O05 Dy01 119.1(5) . . ?
C00R O05 Al03 125.4(6) . . ?
Al04 O006 Dy01 106.5(3) . . ?
C00P O006 Dy01 123.6(6) . . ?
C00P O006 Al04 129.5(6) . . ?
Al03 O007 Dy02 105.7(3) . 2_556 ?
C013 O007 Dy02 122.3(6) . 2_556 ?
C013 O007 Al03 128.7(7) . . ?
Al03 O008 Dy02 105.2(3) 2_556 . ?
C00Y O008 Dy02 123.3(6) . . ?
C00Y O008 Al03 122.8(6) . 2_556 ?
Al04 O009 Dy01 108.3(3) . . ?
C00V O009 Dy01 125.0(7) . . ?
C00V O009 Al04 123.8(7) . . ?
Al03 O00A Dy01 109.0(3) . . ?
C011 O00A Dy01 119.4(6) . . ?
C011 O00A Al03 130.6(7) . . ?
Al04 O00B Dy02 104.2(3) 2_556 2_556 ?
C00Z O00B Dy02 120.3(7) . 2_556 ?
C00Z O00B Al04 124.6(7) . 2_556 ?
C010 O00C Dy01 127.4(7) . . ?
C00S O00D Dy02 128.1(7) . 2_556 ?
C014 O00E Dy01 167.3(9) . 7_565 ?
Al04 O00F Dy02 108.3(3) . . ?
C017 O00F Dy02 119.5(7) . . ?
C017 O00F Al04 131.6(8) . . ?
C00Q O00G Al04 132.5(7) . . ?
C00S O00H Al03 133.2(7) . . ?
C010 O00I Al03 130.7(8) . . ?
C00T N00J Dy01 104.3(6) . . ?
C00U N00J Dy01 107.1(5) . . ?
C00U N00J C00T 111.7(10) . . ?
C00W N00J Dy01 114.8(7) . . ?
C00W N00J C00T 109.1(9) . . ?
C00W N00J C00U 109.8(10) . . ?
C00Q O00K Dy02 126.8(7) . . ?
C00X N00L Dy01 103.5(7) . . ?
C00X N00L C01A 108.0(10) . . ?
C012 N00L Dy01 106.5(7) . . ?
C012 N00L C00X 115.4(11) . . ?
C012 N00L C01A 107.2(12) . . ?
C01A N00L Dy01 116.6(8) . . ?
C014 O00M Al04 138.2(10) . . ?
C015 N00N Dy02 104.6(7) . . ?
C016 N00N Dy02 102.8(7) . . ?
C016 N00N C015 115.2(13) . . ?
C016 N00N C01C 108.9(12) . . ?
C01C N00N Dy02 117.0(10) . . ?
C01C N00N C015 108.5(13) . . ?
C019 N00O Dy02 107.3(7) . 2_556 ?
C01B N00O Dy02 107.7(7) . 2_556 ?
C01B N00O C019 107.0(12) . . ?
C01B N00O C01D 109.5(12) . . ?
C01D N00O Dy02 116.1(10) . 2_556 ?
C01D N00O C019 108.9(11) . . ?
O006 C00P H00A 109.4 . . ?
O006 C00P H00B 109.4 . . ?
O006 C00P C00T 111.3(9) . . ?
H00A C00P H00B 108.0 . . ?
C00T C00P H00A 109.4 . . ?
C00T C00P H00B 109.4 . . ?
O00G C00Q O00K 129.4(10) . . ?
O00G C00Q H00Q 115.3 . . ?
O00K C00Q H00Q 115.3 . . ?
O05 C00R H00C 109.9 . . ?
O05 C00R H00D 109.9 . . ?
O05 C00R C00U 109.0(9) . . ?
H00C C00R H00D 108.3 . . ?
C00U C00R H00C 109.9 . . ?
C00U C00R H00D 109.9 . . ?
O00D C00S H00S 116.2 . . ?
O00H C00S O00D 127.5(11) . . ?
O00H C00S H00S 116.2 . . ?
N00J C00T H00E 109.0 . . ?
N00J C00T H00F 109.0 . . ?
C00P C00T N00J 113.1(8) . . ?
C00P C00T H00E 109.0 . . ?
C00P C00T H00F 109.0 . . ?
H00E C00T H00F 107.8 . . ?
N00J C00U C00R 112.1(10) . . ?
N00J C00U H00G 109.2 . . ?
N00J C00U H00H 109.2 . . ?
C00R C00U H00G 109.2 . . ?
C00R C00U H00H 109.2 . . ?
H00G C00U H00H 107.9 . . ?
O009 C00V H00I 109.3 . . ?
O009 C00V H00J 109.3 . . ?
O009 C00V C00X 111.7(10) . . ?
H00I C00V H00J 107.9 . . ?
C00X C00V H00I 109.3 . . ?
C00X C00V H00J 109.3 . . ?
N00J C00W H00K 109.5 . . ?
N00J C00W H00L 109.5 . . ?
N00J C00W H00M 109.5 . . ?
H00K C00W H00L 109.5 . . ?
H00K C00W H00M 109.5 . . ?
H00L C00W H00M 109.5 . . ?
N00L C00X H00N 109.2 . . ?
N00L C00X H00O 109.2 . . ?
C00V C00X N00L 112.1(11) . . ?
C00V C00X H00N 109.2 . . ?
C00V C00X H00O 109.2 . . ?
H00N C00X H00O 107.9 . . ?
O008 C00Y H00P 108.8 . . ?
O008 C00Y H00R 108.8 . . ?
O008 C00Y C016 113.6(11) . . ?
H00P C00Y H00R 107.7 . . ?
C016 C00Y H00P 108.8 . . ?
C016 C00Y H00R 108.8 . . ?
O00B C00Z H00T 108.5 . . ?
O00B C00Z H00U 108.5 . . ?
H00T C00Z H00U 107.5 . . ?
C01B C00Z O00B 115.0(11) . . ?
C01B C00Z H00T 108.5 . . ?
C01B C00Z H00U 108.5 . . ?
O00C C010 O00I 130.7(11) . . ?
O00C C010 H010 114.7 . . ?
O00I C010 H010 114.7 . . ?
O00A C011 H01A 110.0 . . ?
O00A C011 H01B 110.0 . . ?
O00A C011 C012 108.4(11) . . ?
H01A C011 H01B 108.4 . . ?
C012 C011 H01A 110.0 . . ?
C012 C011 H01B 110.0 . . ?
N00L C012 H01C 108.5 . . ?
N00L C012 H01D 108.5 . . ?
C011 C012 N00L 115.2(10) . . ?
C011 C012 H01C 108.5 . . ?
C011 C012 H01D 108.5 . . ?
H01C C012 H01D 107.5 . . ?
O007 C013 H01E 109.4 . . ?
O007 C013 H01F 109.4 . . ?
O007 C013 C019 110.9(11) . . ?
H01E C013 H01F 108.0 . . ?
C019 C013 H01E 109.4 . . ?
C019 C013 H01F 109.4 . . ?
O00E C014 H014 112.8 . . ?
O00M C014 O00E 134.5(15) . . ?
O00M C014 H014 112.8 . . ?
N00N C015 H01G 108.5 . . ?
N00N C015 H01H 108.5 . . ?
N00N C015 C017 115.0(11) . . ?
H01G C015 H01H 107.5 . . ?
C017 C015 H01G 108.5 . . ?
C017 C015 H01H 108.5 . . ?
N00N C016 H01I 108.3 . . ?
N00N C016 H01J 108.3 . . ?
C00Y C016 N00N 116.1(12) . . ?
C00Y C016 H01I 108.3 . . ?
C00Y C016 H01J 108.3 . . ?
H01I C016 H01J 107.4 . . ?
O00F C017 C015 110.5(13) . . ?
O00F C017 H01K 109.5 . . ?
O00F C017 H01L 109.5 . . ?
C015 C017 H01K 109.5 . . ?
C015 C017 H01L 109.5 . . ?
H01K C017 H01L 108.1 . . ?
N00O C019 C013 114.1(11) . . ?
N00O C019 H01M 108.7 . . ?
N00O C019 H01N 108.7 . . ?
C013 C019 H01M 108.7 . . ?
C013 C019 H01N 108.7 . . ?
H01M C019 H01N 107.6 . . ?
N00L C01A H01O 109.5 . . ?
N00L C01A H01P 109.5 . . ?
N00L C01A H01Q 109.5 . . ?
H01O C01A H01P 109.5 . . ?
H01O C01A H01Q 109.5 . . ?
H01P C01A H01Q 109.5 . . ?
N00O C01B H01R 107.1 . . ?
N00O C01B H01S 107.1 . . ?
C00Z C01B N00O 120.8(13) . . ?
C00Z C01B H01R 107.1 . . ?
C00Z C01B H01S 107.1 . . ?
H01R C01B H01S 106.8 . . ?
N00N C01C H01T 109.5 . . ?
N00N C01C H01U 109.5 . . ?
N00N C01C H01V 109.5 . . ?
H01T C01C H01U 109.5 . . ?
H01T C01C H01V 109.5 . . ?
H01U C01C H01V 109.5 . . ?
N00O C01D H01W 109.5 . . ?
N00O C01D H01X 109.5 . . ?
N00O C01D H01Y 109.5 . . ?
H01W C01D H01X 109.5 . . ?
H01W C01D H01Y 109.5 . . ?
H01X C01D H01Y 109.5 . . ?
C3 N1 C10 112(3) . . ?
C2 N1 C3 120(3) . . ?
C2 N1 C10 128(3) . . ?
N1 C3 H3A 109.5 . . ?
N1 C3 H3B 109.5 . . ?
N1 C3 H3C 109.5 . . ?
H3A C3 H3B 109.5 . . ?
H3A C3 H3C 109.5 . . ?
H3B C3 H3C 109.5 . . ?
N1 C10 H10A 109.5 . . ?
N1 C10 H10B 109.5 . . ?
N1 C10 H10C 109.5 . . ?
H10A C10 H10B 109.5 . . ?
H10A C10 H10C 109.5 . . ?
H10B C10 H10C 109.5 . . ?
N1 C2 H2 120.5 . . ?
N1 C2 O2 119(3) . . ?
O2 C2 H2 120.5 . . ?

loop_
_geom_bond_atom_site_label_1
_geom_bond_atom_site_label_2
_geom_bond_distance
_geom_bond_site_symmetry_2
_geom_bond_publ_flag
Dy01 Al03 3.356(3) . ?
Dy01 Al04 3.398(3) . ?
Dy01 O05 2.391(6) . ?
Dy01 O006 2.350(6) . ?
Dy01 O009 2.324(6) . ?
Dy01 O00A 2.265(6) . ?
Dy01 O00C 2.370(7) . ?
Dy01 O00E 2.305(6) 7_565 ?
Dy01 N00J 2.646(8) . ?
Dy01 N00L 2.706(9) . ?
Dy02 Al03 3.330(3) 2_556 ?
Dy02 Al04 3.343(3) . ?
Dy02 O007 2.301(6) 2_556 ?
Dy02 O008 2.318(6) . ?
Dy02 O00B 2.343(6) 2_556 ?
Dy02 O00D 2.366(7) 2_556 ?
Dy02 O00F 2.267(7) . ?
Dy02 O00K 2.368(7) . ?
Dy02 N00N 2.700(9) . ?
Dy02 N00O 2.640(10) 2_556 ?
Al03 O05 1.869(6) . ?
Al03 O007 1.864(7) . ?
Al03 O008 1.861(7) 2_556 ?
Al03 O00A 1.847(7) . ?
Al03 O00H 1.978(8) . ?
Al03 O00I 1.953(8) . ?
Al04 O006 1.874(7) . ?
Al04 O009 1.854(8) . ?
Al04 O00B 1.879(7) 2_556 ?
Al04 O00F 1.848(7) . ?
Al04 O00G 1.986(8) . ?
Al04 O00M 1.939(8) . ?
O05 C00R 1.415(12) . ?
O006 C00P 1.382(12) . ?
O007 C013 1.421(13) . ?
O008 C00Y 1.402(14) . ?
O009 C00V 1.415(14) . ?
O00A C011 1.422(12) . ?
O00B C00Z 1.423(14) . ?
O00C C010 1.206(14) . ?
O00D C00S 1.247(12) . ?
O00E C014 1.202(15) . ?
O00F C017 1.341(15) . ?
O00G C00Q 1.222(13) . ?
O00H C00S 1.239(13) . ?
O00I C010 1.273(14) . ?
N00J C00T 1.494(14) . ?
N00J C00U 1.465(14) . ?
N00J C00W 1.441(13) . ?
O00K C00Q 1.249(13) . ?
N00L C00X 1.479(16) . ?
N00L C012 1.454(16) . ?
N00L C01A 1.501(17) . ?
O00M C014 1.170(14) . ?
N00N C015 1.496(17) . ?
N00N C016 1.445(15) . ?
N00N C01C 1.474(19) . ?
N00O C019 1.468(16) . ?
N00O C01B 1.449(17) . ?
N00O C01D 1.448(18) . ?
C00P H00A 0.9700 . ?
C00P H00B 0.9700 . ?
C00P C00T 1.466(15) . ?
C00Q H00Q 0.9300 . ?
C00R H00C 0.9700 . ?
C00R H00D 0.9700 . ?
C00R C00U 1.488(15) . ?
C00S H00S 0.9300 . ?
C00T H00E 0.9700 . ?
C00T H00F 0.9700 . ?
C00U H00G 0.9700 . ?
C00U H00H 0.9700 . ?
C00V H00I 0.9700 . ?
C00V H00J 0.9700 . ?
C00V C00X 1.478(16) . ?
C00W H00K 0.9600 . ?
C00W H00L 0.9600 . ?
C00W H00M 0.9600 . ?
C00X H00N 0.9700 . ?
C00X H00O 0.9700 . ?
C00Y H00P 0.9700 . ?
C00Y H00R 0.9700 . ?
C00Y C016 1.425(19) . ?
C00Z H00T 0.9700 . ?
C00Z H00U 0.9700 . ?
C00Z C01B 1.361(18) . ?
C010 H010 0.9300 . ?
C011 H01A 0.9700 . ?
C011 H01B 0.9700 . ?
C011 C012 1.446(19) . ?
C012 H01C 0.9700 . ?
C012 H01D 0.9700 . ?
C013 H01E 0.9700 . ?
C013 H01F 0.9700 . ?
C013 C019 1.481(19) . ?
C014 H014 0.9300 . ?
C015 H01G 0.9700 . ?
C015 H01H 0.9700 . ?
C015 C017 1.501(19) . ?
C016 H01I 0.9700 . ?
C016 H01J 0.9700 . ?
C017 H01K 0.9700 . ?
C017 H01L 0.9700 . ?
C019 H01M 0.9700 . ?
C019 H01N 0.9700 . ?
C01A H01O 0.9600 . ?
C01A H01P 0.9600 . ?
C01A H01Q 0.9600 . ?
C01B H01R 0.9700 . ?
C01B H01S 0.9700 . ?
C01C H01T 0.9600 . ?
C01C H01U 0.9600 . ?
C01C H01V 0.9600 . ?
C01D H01W 0.9600 . ?
C01D H01X 0.9600 . ?
C01D H01Y 0.9600 . ?
N1 C3 1.33(3) . ?
N1 C10 1.46(4) . ?
N1 C2 1.23(3) . ?
C3 H3A 0.9600 . ?
C3 H3B 0.9600 . ?
C3 H3C 0.9600 . ?
C10 H10A 0.9600 . ?
C10 H10B 0.9600 . ?
C10 H10C 0.9600 . ?
C2 H2 0.9300 . ?
C2 O2 1.393(10) . ?

loop_
_geom_torsion_atom_site_label_1
_geom_torsion_atom_site_label_2
_geom_torsion_atom_site_label_3
_geom_torsion_atom_site_label_4
_geom_torsion
_geom_torsion_site_symmetry_1
_geom_torsion_site_symmetry_2
_geom_torsion_site_symmetry_3
_geom_torsion_site_symmetry_4
_geom_torsion_publ_flag
Dy01 Al03 O05 C00R 141.3(9) . . . . ?
Dy01 Al03 O007 Dy02 129.9(2) . . . 2_556 ?
Dy01 Al03 O007 C013 -70.6(11) . . . . ?
Dy01 Al03 O00A C011 -168.1(12) . . . . ?
Dy01 Al04 O006 C00P -173.3(10) . . . . ?
Dy01 Al04 O009 C00V 161.9(9) . . . . ?
Dy01 Al04 O00F Dy02 154.4(3) . . . . ?
Dy01 Al04 O00F C017 -34.4(12) . . . . ?
Dy01 O05 C00R C00U -43.1(12) . . . . ?
Dy01 O006 C00P C00T -25.0(12) . . . . ?
Dy01 O009 C00V C00X 17.2(13) . . . . ?
Dy01 O00A C011 C012 -55.7(13) . . . . ?
Dy01 O00C C010 O00I 5(2) . . . . ?
Dy01 O00E C014 O00M 170(3) 7_565 . . . ?
Dy01 N00J C00T C00P -46.3(11) . . . . ?
Dy01 N00J C00U C00R -42.4(11) . . . . ?
Dy01 N00L C00X C00V 48.9(10) . . . . ?
Dy01 N00L C012 C011 -24.3(15) . . . . ?
Dy02 Al03 O05 Dy01 126.5(3) 2_556 . . . ?
Dy02 Al03 O05 C00R -92.2(9) 2_556 . . . ?
Dy02 Al03 O007 C013 159.5(12) 2_556 . . . ?
Dy02 Al03 O00A Dy01 -160.2(2) 2_556 . . . ?
Dy02 Al03 O00A C011 31.7(10) 2_556 . . . ?
Dy02 Al04 O006 Dy01 -107.3(3) . . . . ?
Dy02 Al04 O006 C00P 79.4(9) . . . . ?
Dy02 Al04 O009 Dy01 130.2(2) . . . . ?
Dy02 Al04 O009 C00V -68.0(8) . . . . ?
Dy02 Al04 O00F C017 171.2(14) . . . . ?
Dy02 O007 C013 C019 35.7(15) 2_556 . . . ?
Dy02 O008 C00Y C016 -15.1(17) . . . . ?
Dy02 O00B C00Z C01B 30(2) 2_556 . . . ?
Dy02 O00D C00S O00H -4(2) 2_556 . . . ?
Dy02 O00F C017 C015 54.6(14) . . . . ?
Dy02 O00K C00Q O00G -7(2) . . . . ?
Dy02 N00N C015 C017 20.6(15) . . . . ?
Dy02 N00N C016 C00Y -44.6(15) . . . . ?
Dy02 N00O C019 C013 35.6(15) 2_556 . . . ?
Dy02 N00O C01B C00Z 20.9(19) 2_556 . . . ?
Al03 O05 C00R C00U -179.0(8) . . . . ?
Al03 O007 C013 C019 -120.8(10) . . . . ?
Al03 O008 C00Y C016 127.6(11) 2_556 . . . ?
Al03 O00A C011 C012 111.3(11) . . . . ?
Al03 O00H C00S O00D 7(2) . . . . ?
Al03 O00I C010 O00C 5(2) . . . . ?
Al04 O006 C00P C00T 147.3(8) . . . . ?
Al04 O009 C00V C00X -141.6(9) . . . . ?
Al04 O00B C00Z C01B 168.2(12) 2_556 . . . ?
Al04 O00F C017 C015 -115.8(12) . . . . ?
Al04 O00G C00Q O00K -4(2) . . . . ?
Al04 O00M C014 O00E -179.1(13) . . . . ?
O05 Al03 O00A Dy01 -21.0(3) . . . . ?
O05 Al03 O00A C011 170.9(10) . . . . ?
O05 C00R C00U N00J 57.5(13) . . . . ?
O006 Al04 O009 Dy01 -3.9(3) . . . . ?
O006 Al04 O009 C00V 157.9(8) . . . . ?
O006 Al04 O00F Dy02 -163.9(3) . . . . ?
O006 Al04 O00F C017 7.3(12) . . . . ?
O006 C00P C00T N00J 49.5(14) . . . . ?
O007 Al03 O00A Dy01 159.2(3) . . . . ?
O007 Al03 O00A C011 -8.9(10) . . . . ?
O007 C013 C019 N00O -47.3(17) . . . . ?
O008 Al03 O05 Dy01 115.4(3) 2_556 . . . ?
O008 Al03 O05 C00R -103.3(8) 2_556 . . . ?
O008 Al03 O007 Dy02 15.4(3) 2_556 . . 2_556 ?
O008 Al03 O007 C013 174.9(11) 2_556 . . . ?
O008 Al03 O00A Dy01 -118.4(3) 2_556 . . . ?
O008 Al03 O00A C011 73.6(10) 2_556 . . . ?
O008 C00Y C016 N00N 43.8(19) . . . . ?
O009 Al04 O006 Dy01 3.8(3) . . . . ?
O009 Al04 O006 C00P -169.5(9) . . . . ?
O009 Al04 O00F Dy02 113.6(4) . . . . ?
O009 Al04 O00F C017 -75.2(12) . . . . ?
O009 C00V C00X N00L -47.1(13) . . . . ?
O00A Al03 O05 Dy01 19.2(3) . . . . ?
O00A Al03 O05 C00R 160.5(8) . . . . ?
O00A Al03 O007 Dy02 112.2(3) . . . 2_556 ?
O00A Al03 O007 C013 -88.3(10) . . . . ?
O00A C011 C012 N00L 50.1(17) . . . . ?
O00B Al04 O009 Dy01 172.3(3) 2_556 . . . ?
O00B Al04 O009 C00V -25.9(8) 2_556 . . . ?
O00B Al04 O00F Dy02 17.3(4) 2_556 . . . ?
O00B Al04 O00F C017 -171.5(12) 2_556 . . . ?
O00B C00Z C01B N00O -34(2) . . . . ?
O00F Al04 O006 Dy01 -92.9(4) . . . . ?
O00F Al04 O006 C00P 93.8(9) . . . . ?
O00F Al04 O009 Dy01 91.1(3) . . . . ?
O00F Al04 O009 C00V -107.1(8) . . . . ?
O00G Al04 O006 Dy01 176.3(3) . . . . ?
O00G Al04 O006 C00P 3.0(9) . . . . ?
O00G Al04 O009 Dy01 -49(2) . . . . ?
O00G Al04 O009 C00V 113(2) . . . . ?
O00G Al04 O00F Dy02 -73.2(4) . . . . ?
O00G Al04 O00F C017 98.0(12) . . . . ?
O00H Al03 O05 Dy01 -155.7(3) . . . . ?
O00H Al03 O05 C00R -14.5(9) . . . . ?
O00H Al03 O007 Dy02 -72.8(4) . . . 2_556 ?
O00H Al03 O007 C013 86.7(10) . . . . ?
O00I Al03 O05 Dy01 -75.0(4) . . . . ?
O00I Al03 O05 C00R 66.3(9) . . . . ?
O00I Al03 O007 Dy02 -153.5(4) . . . 2_556 ?
O00I Al03 O007 C013 6.0(10) . . . . ?
O00I Al03 O00A Dy01 69.6(4) . . . . ?
O00I Al03 O00A C011 -98.5(10) . . . . ?
O00M Al04 O006 Dy01 90.7(4) . . . . ?
O00M Al04 O006 C00P -82.6(9) . . . . ?
O00M Al04 O009 Dy01 -97.8(3) . . . . ?
O00M Al04 O009 C00V 64.0(8) . . . . ?
O00M Al04 O00F Dy02 -5(3) . . . . ?
O00M Al04 O00F C017 167(2) . . . . ?
N00N C015 C017 O00F -47.7(18) . . . . ?
C00T N00J C00U C00R -156.1(9) . . . . ?
C00U N00J C00T C00P 69.1(12) . . . . ?
C00W N00J C00T C00P -169.4(11) . . . . ?
C00W N00J C00U C00R 82.8(12) . . . . ?
C00X N00L C012 C011 89.9(14) . . . . ?
C012 N00L C00X C00V -67.1(13) . . . . ?
C015 N00N C016 C00Y 68.5(16) . . . . ?
C016 N00N C015 C017 -91.5(16) . . . . ?
C019 N00O C01B C00Z 135.9(16) . . . . ?
C01A N00L C00X C00V 173.1(11) . . . . ?
C01A N00L C012 C011 -149.8(13) . . . . ?
C01B N00O C019 C013 -79.7(14) . . . . ?
C01C N00N C015 C017 146.2(14) . . . . ?
C01C N00N C016 C00Y -169.4(15) . . . . ?
C01D N00O C019 C013 162.0(14) . . . . ?
C01D N00O C01B C00Z -106.2(18) . . . . ?
C3 N1 C2 O2 -175(3) . . . . ?
C10 N1 C2 O2 3(4) . . . . ?
